data_1575633
loop_
_publ_author_name
'Patwal, Ananta'
'Rana, Rajanikanta'
'Rajaraman, Gopalan'
'Murugavel, Ramaswamy'

_publ_section_title
;
 Modulating axial anisotropy in tetrahedral Co(II) phosphonate single-ion
 magnets through N-donor ligands.
;
_journal_issue 40
_journal_name_full 'Dalton transactions (Cambridge, England : 2003)'
_journal_page_first 15259
_journal_page_last 15270
_journal_paper_doi 10.1039/d5dt01461a
_journal_volume 54
_journal_year 2025
_chemical_formula_moiety 'C44 H60 Co N4 O8 P2'
_chemical_formula_sum 'C44 H60 Co N4 O8 P2'
_chemical_formula_weight 893.83
_chemical_name_systematic RM_ANN_158
_space_group_crystal_system monoclinic
_space_group_IT_number 14
_space_group_name_Hall '-P 2yn'
_space_group_name_H-M_alt 'P 1 21/n 1'
_atom_sites_solution_hydrogens mixed
_atom_sites_solution_primary direct
_audit_creation_date 2025-04-02
_audit_creation_method
;
Olex2 1.5
(compiled 2025.03.04 svn.red2d20d0 for OlexSys, GUI svn.r7188)
;
_audit_update_record
;
2025-05-03 deposited with the CCDC.	2025-09-03 downloaded from the CCDC.
;
_cell_angle_alpha 90
_cell_angle_beta 97.138(10)
_cell_angle_gamma 90
_cell_formula_units_Z 4
_cell_length_a 20.665(5)
_cell_length_b 10.1074(15)
_cell_length_c 22.703(5)
_cell_measurement_reflns_used 9020
_cell_measurement_temperature 150
_cell_measurement_theta_max 28.151
_cell_measurement_theta_min 2.744
_cell_volume 4705.2(17)
_computing_cell_refinement 'SAINT V8.40A (Bruker, 2019)'
_computing_data_reduction 'SAINT V8.40A (Bruker, 2019)'
_computing_molecular_graphics 'Olex2 1.5 (Dolomanov et al., 2009)'
_computing_publication_material 'Olex2 1.5 (Dolomanov et al., 2009)'
_computing_structure_refinement 'XL  (Sheldrick, 2008)'
_computing_structure_solution 'XS  (Sheldrick, 2008)'
_diffrn_ambient_temperature 150
_diffrn_measured_fraction_theta_full 0.996
_diffrn_measured_fraction_theta_max 0.996
_diffrn_measurement_device_type 'Saxi-CrysAlisPro-abstract goniometer imported SAXI images'
_diffrn_radiation_type MoK\a
_diffrn_radiation_wavelength 0.71073
_diffrn_reflns_av_R_equivalents 0.1084
_diffrn_reflns_av_unetI/netI 0.0522
_diffrn_reflns_Laue_measured_fraction_full 0.996
_diffrn_reflns_Laue_measured_fraction_max 0.996
_diffrn_reflns_limit_h_max 24
_diffrn_reflns_limit_h_min -24
_diffrn_reflns_limit_k_max 12
_diffrn_reflns_limit_k_min -12
_diffrn_reflns_limit_l_max 26
_diffrn_reflns_limit_l_min -26
_diffrn_reflns_number 75470
_diffrn_reflns_point_group_measured_fraction_full 0.996
_diffrn_reflns_point_group_measured_fraction_max 0.996
_diffrn_reflns_theta_full 24.997
_diffrn_reflns_theta_max 24.997
_diffrn_reflns_theta_min 2.208
_diffrn_source_current 1.4
_diffrn_source_power 0.07
_diffrn_source_voltage 50.0
_exptl_absorpt_coefficient_mu 0.486
_exptl_absorpt_correction_T_max 0.5939
_exptl_absorpt_correction_T_min 0.4706
_exptl_absorpt_correction_type numerical
_exptl_absorpt_process_details
;
SADABS-2016/2 (Bruker,2016/2) was used for absorption correction.
wR2(int) was 0.1658 before and 0.1245 after correction.
The Ratio of minimum to maximum transmission is 0.7924.
The \l/2 correction factor is Not present.
;
_exptl_crystal_colour violet
_exptl_crystal_colour_primary violet
_exptl_crystal_density_diffrn 1.262
_exptl_crystal_description block
_exptl_crystal_F_000 1892
_exptl_crystal_size_max 0.758
_exptl_crystal_size_mid 0.306
_exptl_crystal_size_min 0.23
_refine_diff_density_max 1.352
_refine_diff_density_min -0.825
_refine_diff_density_rms 0.095
_refine_ls_extinction_method none
_refine_ls_goodness_of_fit_ref 1.033
_refine_ls_hydrogen_treatment mixed
_refine_ls_matrix_type full
_refine_ls_number_parameters 548
_refine_ls_number_reflns 8243
_refine_ls_number_restraints 36
_refine_ls_restrained_S_all 1.047
_refine_ls_R_factor_all 0.0803
_refine_ls_R_factor_gt 0.0681
_refine_ls_shift/su_max 0.001
_refine_ls_shift/su_mean 0.000
_refine_ls_structure_factor_coef Fsqd
_refine_ls_weighting_details 'w=1/[\s^2^(Fo^2^)+(0.0852P)^2^+14.3312P] where P=(Fo^2^+2Fc^2^)/3'
_refine_ls_weighting_scheme calc
_refine_ls_wR_factor_gt 0.1732
_refine_ls_wR_factor_ref 0.1829
_reflns_Friedel_coverage 0.000
_reflns_number_gt 6871
_reflns_number_total 8243
_reflns_threshold_expression 'I > 2\s(I)'
_cod_data_source_file d5dt01461a2.cif
_cod_data_source_block rm_ann_158_0m
_cod_depositor_comments 'Adding full bibliography for 1575632--1575634.cif.'
_cod_original_cell_volume 4705.3(17)
_cod_database_code 1575633
_shelx_shelxl_version_number 2018/3
_shelx_space_group_comment
;
The symmetry employed for this shelxl refinement is uniquely defined
by the following loop, which should always be used as a source of
symmetry information in preference to the above space-group names.
They are only intended as comments.
;
_shelx_estimated_absorpt_t_max 0.897
_shelx_estimated_absorpt_t_min 0.710
_olex2_refinement_description
;
1. Fixed Uiso
 At 1.2 times of:
  All C(H) groups, All N(H) groups
 At 1.5 times of:
  All C(H,H,H) groups, All O(H) groups
2. Restrained distances
 O4-H4
 0.85 with sigma of 0.01
 C13-H4
 1.913567 with sigma of 0.02
 Co1-H4
 3.010179 with sigma of 0.02
3. Rigid bond restraints
 C2, C3
 with sigma for 1-2 distances of 0.001 and sigma for 1-3 distances of 0.001
 C7, C9
 with sigma for 1-2 distances of 0.001 and sigma for 1-3 distances of 0.001
 C10, C12
 with sigma for 1-2 distances of 0.001 and sigma for 1-3 distances of 0.001
4. Uiso/Uaniso restraints and constraints
Uanis(C3) \\sim Ueq: with sigma of 0.001 and sigma for terminal atoms of 0.001
Uanis(C4) \\sim Ueq: with sigma of 0.001 and sigma for terminal atoms of 0.001
Uanis(C5) \\sim Ueq: with sigma of 0.001 and sigma for terminal atoms of 0.001
Uanis(C9) \\sim Ueq: with sigma of 0.001 and sigma for terminal atoms of 0.001
Uanis(C12) \\sim Ueq: with sigma of 0.001 and sigma for terminal atoms of 0.001
5.a Ternary CH refined with riding coordinates:
 C7(H7), C10(H10), C32(H32), C35(H35)
5.b Aromatic/amide H refined with riding coordinates:
 N2(H2), N4(H4A), C3(H3), C4(H4B), C5(H5), C17(H17), C18(H18), C19(H19),
 C20(H20), C22(H22), C28(H28), C29(H29), C30(H30), C39(H39), C40(H40), C41(H41),
  C42(H42), C44(H44)
5.c Idealised Me refined as rotating group:
 C8(H8A,H8B,H8C), C9(H9A,H9B,H9C), C11(H11A,H11B,H11C), C12(H12A,H12B,H12C),
 C14(H14A,H14B,H14C), C15(H15A,H15B,H15C), C24(H24A,H24B,H24C), C25(H25A,H25B,
 H25C), C33(H33A,H33B,H33C), C34(H34A,H34B,H34C), C36(H36A,H36B,H36C), C37(H37A,
 H37B,H37C)
5.d Idealised tetrahedral OH refined as rotating group:
 O8(H8)
;
_olex2_submission_special_instructions 'No special instructions were received'

loop_
_space_group_symop_operation_xyz
'x, y, z'
'-x+1/2, y+1/2, -z+1/2'
'-x, -y, -z'
'x-1/2, -y-1/2, z-1/2'

loop_
_atom_site_label
_atom_site_type_symbol
_atom_site_fract_x
_atom_site_fract_y
_atom_site_fract_z
_atom_site_U_iso_or_equiv
_atom_site_adp_type
_atom_site_occupancy
_atom_site_site_symmetry_order
_atom_site_calc_flag
_atom_site_refinement_flags_posn
_atom_site_refinement_flags_adp
_atom_site_refinement_flags_occupancy
_atom_site_disorder_assembly
_atom_site_disorder_group
Co1 Co 0.43403(3) 0.42016(5) 0.64866(2) 0.02326(17) Uani 1 1 d D . . . .
P1 P 0.33876(5) 0.65030(10) 0.62268(4) 0.0222(2) Uani 1 1 d . . . . .
P2 P 0.52235(5) 0.61314(10) 0.73657(4) 0.0223(2) Uani 1 1 d . . . . .
O1 O 0.37763(13) 0.5438(3) 0.59515(12) 0.0248(6) Uani 1 1 d . . . . .
O3 O 0.37543(13) 0.7767(3) 0.63682(12) 0.0271(6) Uani 1 1 d . . . . .
O2 O 0.27016(13) 0.6759(3) 0.58282(12) 0.0267(6) Uani 1 1 d . . . . .
O4 O 0.36971(14) 0.5075(3) 0.71634(12) 0.0272(6) Uani 1 1 d D . . . .
H4 H 0.3831(11) 0.556(3) 0.7470(10) 0.041 Uiso 1 1 d D U . . .
O5 O 0.51270(13) 0.4870(3) 0.70000(12) 0.0276(6) Uani 1 1 d . . . . .
O8 O 0.51223(15) 0.7586(3) 0.63955(12) 0.0349(7) Uani 1 1 d . . . . .
H8 H 0.473903 0.762103 0.648178 0.052 Uiso 1 1 calc R U . . .
O6 O 0.58289(13) 0.5950(3) 0.78825(12) 0.0256(6) Uani 1 1 d . . . . .
O7 O 0.46253(13) 0.6647(3) 0.76013(12) 0.0264(6) Uani 1 1 d . . . . .
N1 N 0.47377(17) 0.3486(3) 0.57479(15) 0.0297(8) Uani 1 1 d . . . . .
N2 N 0.48118(18) 0.3028(4) 0.47992(15) 0.0347(9) Uani 1 1 d . . . . .
H2 H 0.473449 0.306759 0.440955 0.042 Uiso 1 1 calc R U . . .
N3 N 0.41475(17) 0.2383(3) 0.68285(15) 0.0280(8) Uani 1 1 d . . . . .
N4 N 0.39583(18) 0.0217(3) 0.68545(16) 0.0332(8) Uani 1 1 d . . . . .
H4A H 0.385734 -0.058722 0.672644 0.040 Uiso 1 1 calc R U . . .
C1 C 0.2585(2) 0.7341(5) 0.5262(2) 0.0361(10) Uani 1 1 d . . . . .
C2 C 0.2557(2) 0.6497(8) 0.4770(2) 0.0616(16) Uani 1 1 d . U . . .
C3 C 0.2416(3) 0.7064(7) 0.4204(3) 0.0672(15) Uani 1 1 d . U . . .
H3 H 0.239794 0.653623 0.385643 0.081 Uiso 1 1 calc R U . . .
C4 C 0.2308(4) 0.8371(8) 0.4169(4) 0.082(2) Uani 1 1 d . U . . .
H4B H 0.223625 0.875179 0.378360 0.099 Uiso 1 1 calc R U . . .
C5 C 0.2294(3) 0.9202(7) 0.4643(3) 0.0734(18) Uani 1 1 d . U . . .
H5 H 0.218767 1.010936 0.458091 0.088 Uiso 1 1 calc R U . . .
C6 C 0.2440(2) 0.8698(5) 0.5234(3) 0.0507(14) Uani 1 1 d . . . . .
C7 C 0.2394(3) 0.9486(7) 0.5794(4) 0.078(2) Uani 1 1 d . U . . .
H7 H 0.277854 0.925260 0.608779 0.094 Uiso 1 1 calc R U . . .
C8 C 0.1776(3) 0.9095(6) 0.6062(3) 0.0686(18) Uani 1 1 d . . . . .
H8A H 0.139100 0.936303 0.579197 0.103 Uiso 1 1 calc R U . . .
H8B H 0.177234 0.953841 0.644515 0.103 Uiso 1 1 calc R U . . .
H8C H 0.176985 0.813458 0.611888 0.103 Uiso 1 1 calc R U . . .
C9 C 0.2400(4) 1.0989(8) 0.5699(4) 0.086(2) Uani 1 1 d . U . . .
H9A H 0.276826 1.122723 0.548667 0.129 Uiso 1 1 calc R U . . .
H9B H 0.244420 1.143740 0.608441 0.129 Uiso 1 1 calc R U . . .
H9C H 0.199139 1.126143 0.546444 0.129 Uiso 1 1 calc R U . . .
C10 C 0.2591(3) 0.4996(8) 0.4854(3) 0.083(2) Uani 1 1 d . U . . .
H10 H 0.291324 0.480799 0.520979 0.100 Uiso 1 1 calc R U . . .
C11 C 0.1923(3) 0.4498(6) 0.4987(3) 0.077(2) Uani 1 1 d . . . . .
H11A H 0.159912 0.464740 0.464022 0.115 Uiso 1 1 calc R U . . .
H11B H 0.179439 0.497947 0.532858 0.115 Uiso 1 1 calc R U . . .
H11C H 0.195019 0.355047 0.507724 0.115 Uiso 1 1 calc R U . . .
C12 C 0.2799(4) 0.4212(8) 0.4332(4) 0.092(2) Uani 1 1 d . U . . .
H12A H 0.294957 0.333242 0.446874 0.137 Uiso 1 1 calc R U . . .
H12B H 0.315369 0.468063 0.417147 0.137 Uiso 1 1 calc R U . . .
H12C H 0.242714 0.412266 0.402176 0.137 Uiso 1 1 calc R U . . .
C13 C 0.31107(19) 0.5731(4) 0.68831(18) 0.0266(9) Uani 1 1 d D . . . .
C14 C 0.2858(2) 0.6719(5) 0.7302(2) 0.0404(11) Uani 1 1 d . . . . .
H14A H 0.320133 0.736033 0.743341 0.061 Uiso 1 1 calc R U . . .
H14B H 0.272994 0.625109 0.764794 0.061 Uiso 1 1 calc R U . . .
H14C H 0.247904 0.718291 0.709665 0.061 Uiso 1 1 calc R U . . .
C15 C 0.2611(2) 0.4629(5) 0.6707(2) 0.0385(11) Uani 1 1 d . . . . .
H15A H 0.219767 0.502371 0.653227 0.058 Uiso 1 1 calc R U . . .
H15B H 0.253943 0.411713 0.705949 0.058 Uiso 1 1 calc R U . . .
H15C H 0.277626 0.404317 0.641543 0.058 Uiso 1 1 calc R U . . .
C16 C 0.5208(2) 0.2498(4) 0.57188(18) 0.0277(9) Uani 1 1 d . . . . .
C17 C 0.5603(2) 0.1840(5) 0.6170(2) 0.0408(11) Uani 1 1 d . . . . .
H17 H 0.558293 0.204353 0.657545 0.049 Uiso 1 1 calc R U . . .
C18 C 0.6022(3) 0.0882(5) 0.6007(2) 0.0489(13) Uani 1 1 d . . . . .
H18 H 0.629633 0.042085 0.630547 0.059 Uiso 1 1 calc R U . . .
C19 C 0.6052(2) 0.0576(5) 0.5405(2) 0.0469(13) Uani 1 1 d . . . . .
H19 H 0.634383 -0.009317 0.530821 0.056 Uiso 1 1 calc R U . . .
C20 C 0.5670(2) 0.1220(5) 0.4955(2) 0.0406(11) Uani 1 1 d . . . . .
H20 H 0.568858 0.101045 0.454975 0.049 Uiso 1 1 calc R U . . .
C21 C 0.5253(2) 0.2197(4) 0.51248(18) 0.0308(9) Uani 1 1 d . . . . .
C22 C 0.4522(2) 0.3764(4) 0.51854(18) 0.0309(9) Uani 1 1 d . . . . .
H22 H 0.419821 0.441157 0.506868 0.037 Uiso 1 1 calc R U . . .
C23 C 0.5573(2) 0.7419(4) 0.69336(18) 0.0301(9) Uani 1 1 d . . . . .
C24 C 0.5656(3) 0.8707(4) 0.7286(2) 0.0420(11) Uani 1 1 d . . . . .
H24A H 0.599110 0.858826 0.762713 0.063 Uiso 1 1 calc R U . . .
H24B H 0.524197 0.894606 0.742537 0.063 Uiso 1 1 calc R U . . .
H24C H 0.579010 0.941234 0.703054 0.063 Uiso 1 1 calc R U . . .
C25 C 0.6214(2) 0.6970(5) 0.6722(2) 0.0429(12) Uani 1 1 d . . . . .
H25A H 0.635382 0.762893 0.644770 0.064 Uiso 1 1 calc R U . . .
H25B H 0.614797 0.611650 0.651892 0.064 Uiso 1 1 calc R U . . .
H25C H 0.654921 0.687828 0.706483 0.064 Uiso 1 1 calc R U . . .
C26 C 0.58239(19) 0.5081(4) 0.83682(18) 0.0269(9) Uani 1 1 d . . . . .
C27 C 0.6129(2) 0.3840(4) 0.8331(2) 0.0340(10) Uani 1 1 d . . . . .
C28 C 0.6151(2) 0.3013(5) 0.8820(2) 0.0426(12) Uani 1 1 d . . . . .
H28 H 0.635140 0.216885 0.880881 0.051 Uiso 1 1 calc R U . . .
C29 C 0.5885(2) 0.3399(5) 0.9327(2) 0.0459(12) Uani 1 1 d . . . . .
H29 H 0.589747 0.281360 0.965552 0.055 Uiso 1 1 calc R U . . .
C30 C 0.5603(2) 0.4630(5) 0.9352(2) 0.0379(11) Uani 1 1 d . . . . .
H30 H 0.542801 0.488332 0.970306 0.046 Uiso 1 1 calc R U . . .
C31 C 0.5566(2) 0.5516(4) 0.88770(18) 0.0288(9) Uani 1 1 d . . . . .
C32 C 0.5265(2) 0.6882(4) 0.89373(18) 0.0311(9) Uani 1 1 d . . . . .
H32 H 0.531965 0.739947 0.857142 0.037 Uiso 1 1 calc R U . . .
C33 C 0.4531(2) 0.6782(5) 0.89859(19) 0.0361(10) Uani 1 1 d . . . . .
H33A H 0.430905 0.635599 0.862862 0.054 Uiso 1 1 calc R U . . .
H33B H 0.435136 0.767045 0.902452 0.054 Uiso 1 1 calc R U . . .
H33C H 0.446396 0.625416 0.933553 0.054 Uiso 1 1 calc R U . . .
C34 C 0.5614(2) 0.7638(5) 0.9476(2) 0.0475(13) Uani 1 1 d . . . . .
H34A H 0.553848 0.718437 0.984259 0.071 Uiso 1 1 calc R U . . .
H34B H 0.544189 0.854138 0.947912 0.071 Uiso 1 1 calc R U . . .
H34C H 0.608303 0.766928 0.944770 0.071 Uiso 1 1 calc R U . . .
C35 C 0.6444(2) 0.3467(5) 0.7781(2) 0.0436(12) Uani 1 1 d . . . . .
H35 H 0.615536 0.381086 0.742821 0.052 Uiso 1 1 calc R U . . .
C36 C 0.6509(4) 0.1968(6) 0.7699(3) 0.076(2) Uani 1 1 d . . . . .
H36A H 0.685436 0.162510 0.799419 0.114 Uiso 1 1 calc R U . . .
H36B H 0.661868 0.178497 0.729932 0.114 Uiso 1 1 calc R U . . .
H36C H 0.609488 0.153668 0.775081 0.114 Uiso 1 1 calc R U . . .
C37 C 0.7115(3) 0.4140(7) 0.7787(3) 0.0654(18) Uani 1 1 d . . . . .
H37A H 0.706587 0.509932 0.782584 0.098 Uiso 1 1 calc R U . . .
H37B H 0.729125 0.394274 0.741508 0.098 Uiso 1 1 calc R U . . .
H37C H 0.741421 0.380555 0.812240 0.098 Uiso 1 1 calc R U . . .
C38 C 0.42149(19) 0.1975(4) 0.74256(18) 0.0265(9) Uani 1 1 d . . . . .
C39 C 0.4383(2) 0.2685(4) 0.7949(2) 0.0338(10) Uani 1 1 d . . . . .
H39 H 0.445893 0.361177 0.794450 0.041 Uiso 1 1 calc R U . . .
C40 C 0.4435(2) 0.1981(5) 0.8474(2) 0.0405(11) Uani 1 1 d . . . . .
H40 H 0.454655 0.243890 0.883827 0.049 Uiso 1 1 calc R U . . .
C41 C 0.4326(2) 0.0606(5) 0.8488(2) 0.0433(12) Uani 1 1 d . . . . .
H41 H 0.437053 0.016021 0.885872 0.052 Uiso 1 1 calc R U . . .
C42 C 0.4157(2) -0.0104(5) 0.7975(2) 0.0400(11) Uani 1 1 d . . . . .
H42 H 0.408334 -0.103111 0.798130 0.048 Uiso 1 1 calc R U . . .
C43 C 0.4101(2) 0.0612(4) 0.7445(2) 0.0295(9) Uani 1 1 d . . . . .
C44 C 0.4004(2) 0.1295(4) 0.6520(2) 0.0311(9) Uani 1 1 d . . . . .
H44 H 0.393905 0.127698 0.609801 0.037 Uiso 1 1 calc R U . . .

loop_
_atom_site_aniso_label
_atom_site_aniso_U_11
_atom_site_aniso_U_22
_atom_site_aniso_U_33
_atom_site_aniso_U_23
_atom_site_aniso_U_13
_atom_site_aniso_U_12
Co1 0.0294(3) 0.0196(3) 0.0199(3) -0.0022(2) -0.0007(2) 0.0017(2)
P1 0.0262(5) 0.0194(5) 0.0203(5) -0.0009(4) -0.0003(4) 0.0019(4)
P2 0.0261(5) 0.0228(5) 0.0174(5) -0.0023(4) 0.0003(4) 0.0001(4)
O1 0.0303(14) 0.0225(14) 0.0212(14) -0.0038(11) 0.0017(11) 0.0034(11)
O3 0.0335(15) 0.0225(14) 0.0243(15) -0.0014(11) -0.0005(12) -0.0005(11)
O2 0.0292(15) 0.0248(14) 0.0245(14) 0.0049(11) -0.0033(12) 0.0034(11)
O4 0.0333(15) 0.0262(15) 0.0210(14) -0.0001(11) -0.0009(12) 0.0010(12)
O5 0.0299(15) 0.0259(15) 0.0260(15) -0.0049(12) 0.0000(12) 0.0029(12)
O8 0.0390(17) 0.0464(19) 0.0195(15) 0.0054(13) 0.0043(12) 0.0013(15)
O6 0.0262(14) 0.0308(15) 0.0191(14) 0.0003(11) 0.0002(11) -0.0003(11)
O7 0.0282(14) 0.0301(15) 0.0204(14) -0.0042(11) 0.0012(11) 0.0019(12)
N1 0.0364(19) 0.0294(19) 0.0223(18) -0.0002(14) 0.0000(15) 0.0048(15)
N2 0.046(2) 0.039(2) 0.0191(18) -0.0008(15) 0.0035(16) 0.0103(17)
N3 0.0326(18) 0.0237(18) 0.0275(19) -0.0058(14) 0.0028(15) -0.0011(14)
N4 0.041(2) 0.0202(18) 0.039(2) -0.0064(15) 0.0040(17) -0.0048(15)
C1 0.027(2) 0.051(3) 0.028(2) 0.013(2) -0.0026(18) -0.002(2)
C2 0.025(2) 0.121(6) 0.037(2) -0.017(2) -0.003(2) 0.007(3)
C3 0.0664(17) 0.0712(18) 0.0639(17) 0.0020(10) 0.0079(10) 0.0009(10)
C4 0.081(2) 0.085(2) 0.081(2) 0.0042(10) 0.0102(10) -0.0015(10)
C5 0.071(2) 0.073(2) 0.076(2) 0.0051(10) 0.0078(10) -0.0010(10)
C6 0.024(2) 0.049(3) 0.076(4) 0.032(3) -0.007(2) -0.002(2)
C7 0.036(3) 0.072(2) 0.117(6) -0.015(4) -0.034(3) 0.015(3)
C8 0.060(4) 0.054(4) 0.087(5) -0.021(3) -0.008(3) 0.024(3)
C9 0.086(2) 0.081(2) 0.089(2) 0.0017(10) 0.0073(10) 0.0004(10)
C10 0.064(4) 0.084(5) 0.086(4) -0.032(4) -0.048(3) 0.027(4)
C11 0.078(5) 0.049(4) 0.091(5) -0.020(3) -0.036(4) 0.011(3)
C12 0.092(2) 0.093(2) 0.090(2) -0.0063(10) 0.0117(10) 0.0032(10)
C13 0.027(2) 0.025(2) 0.028(2) 0.0040(16) 0.0025(17) 0.0009(16)
C14 0.048(3) 0.045(3) 0.031(2) 0.002(2) 0.013(2) 0.012(2)
C15 0.033(2) 0.038(3) 0.043(3) 0.010(2) 0.000(2) -0.009(2)
C16 0.029(2) 0.030(2) 0.024(2) 0.0007(17) 0.0036(17) 0.0020(17)
C17 0.041(3) 0.053(3) 0.028(2) 0.009(2) 0.007(2) 0.014(2)
C18 0.047(3) 0.057(3) 0.045(3) 0.019(2) 0.014(2) 0.022(2)
C19 0.046(3) 0.044(3) 0.056(3) 0.009(2) 0.025(2) 0.017(2)
C20 0.049(3) 0.039(3) 0.036(3) -0.002(2) 0.018(2) 0.008(2)
C21 0.036(2) 0.032(2) 0.024(2) -0.0008(17) 0.0066(18) 0.0006(18)
C22 0.039(2) 0.030(2) 0.023(2) -0.0003(17) 0.0021(18) 0.0074(19)
C23 0.036(2) 0.033(2) 0.021(2) 0.0010(17) 0.0014(17) -0.0041(18)
C24 0.062(3) 0.026(2) 0.039(3) 0.001(2) 0.010(2) -0.011(2)
C25 0.035(2) 0.058(3) 0.037(3) 0.002(2) 0.011(2) -0.005(2)
C26 0.028(2) 0.028(2) 0.022(2) 0.0046(16) -0.0074(16) -0.0010(17)
C27 0.033(2) 0.032(2) 0.034(2) -0.0045(19) -0.0094(19) 0.0040(18)
C28 0.046(3) 0.033(3) 0.045(3) 0.002(2) -0.010(2) 0.005(2)
C29 0.046(3) 0.048(3) 0.040(3) 0.014(2) -0.009(2) 0.000(2)
C30 0.038(2) 0.047(3) 0.029(2) 0.009(2) 0.0018(19) -0.002(2)
C31 0.028(2) 0.032(2) 0.024(2) 0.0001(17) -0.0044(17) -0.0027(17)
C32 0.035(2) 0.035(2) 0.023(2) -0.0020(18) 0.0035(17) 0.0006(18)
C33 0.038(2) 0.044(3) 0.027(2) 0.009(2) 0.0071(19) 0.003(2)
C34 0.045(3) 0.049(3) 0.046(3) -0.015(2) -0.003(2) 0.006(2)
C35 0.048(3) 0.044(3) 0.035(3) -0.013(2) -0.010(2) 0.017(2)
C36 0.118(6) 0.054(4) 0.048(3) -0.019(3) -0.022(4) 0.042(4)
C37 0.048(3) 0.093(5) 0.056(4) -0.025(3) 0.011(3) 0.015(3)
C38 0.026(2) 0.024(2) 0.029(2) -0.0010(17) 0.0016(16) -0.0002(16)
C39 0.041(2) 0.025(2) 0.034(2) 0.0003(18) 0.0001(19) -0.0022(18)
C40 0.049(3) 0.042(3) 0.029(2) 0.000(2) -0.001(2) -0.002(2)
C41 0.050(3) 0.041(3) 0.039(3) 0.011(2) 0.005(2) 0.001(2)
C42 0.047(3) 0.029(2) 0.044(3) 0.008(2) 0.006(2) -0.001(2)
C43 0.032(2) 0.021(2) 0.036(2) -0.0002(17) 0.0057(18) 0.0003(16)
C44 0.036(2) 0.023(2) 0.034(2) -0.0044(18) 0.0040(19) -0.0011(18)

loop_
_atom_type_symbol
_atom_type_description
_atom_type_scat_dispersion_real
_atom_type_scat_dispersion_imag
_atom_type_scat_source
C C 0.0033 0.0016 'International Tables Vol C Tables 4.2.6.8 and 6.1.1.4'
H H 0.0000 0.0000 'International Tables Vol C Tables 4.2.6.8 and 6.1.1.4'
Co Co 0.3494 0.9721 'International Tables Vol C Tables 4.2.6.8 and 6.1.1.4'
N N 0.0061 0.0033 'International Tables Vol C Tables 4.2.6.8 and 6.1.1.4'
O O 0.0106 0.0060 'International Tables Vol C Tables 4.2.6.8 and 6.1.1.4'
P P 0.1023 0.0942 'International Tables Vol C Tables 4.2.6.8 and 6.1.1.4'

loop_
_geom_angle_atom_site_label_1
_geom_angle_atom_site_label_2
_geom_angle_atom_site_label_3
_geom_angle
_geom_angle_site_symmetry_1
_geom_angle_site_symmetry_3
_geom_angle_publ_flag
O1 Co1 O4 80.06(10) . . ?
O1 Co1 N1 89.21(12) . . ?
O1 Co1 N3 131.26(13) . . ?
O5 Co1 O1 120.72(11) . . ?
O5 Co1 O4 88.66(11) . . ?
O5 Co1 N1 102.32(13) . . ?
O5 Co1 N3 105.35(13) . . ?
N1 Co1 O4 167.56(12) . . ?
N3 Co1 O4 86.34(12) . . ?
N3 Co1 N1 96.19(14) . . ?
O1 P1 O2 110.87(15) . . ?
O1 P1 C13 105.43(17) . . ?
O3 P1 O1 114.31(16) . . ?
O3 P1 O2 111.77(16) . . ?
O3 P1 C13 112.88(18) . . ?
O2 P1 C13 100.58(17) . . ?
O5 P2 O6 109.80(15) . . ?
O5 P2 C23 109.68(18) . . ?
O6 P2 C23 98.53(17) . . ?
O7 P2 O5 115.33(16) . . ?
O7 P2 O6 112.24(15) . . ?
O7 P2 C23 109.96(19) . . ?
P1 O1 Co1 119.14(15) . . ?
C1 O2 P1 128.4(3) . . ?
Co1 O4 H4 126.3(17) . . ?
C13 O4 Co1 113.4(2) . . ?
C13 O4 H4 104.9(16) . . ?
P2 O5 Co1 130.12(17) . . ?
C23 O8 H8 109.5 . . ?
C26 O6 P2 123.9(2) . . ?
C16 N1 Co1 129.0(3) . . ?
C22 N1 Co1 125.5(3) . . ?
C22 N1 C16 104.9(3) . . ?
C21 N2 H2 126.1 . . ?
C22 N2 H2 126.1 . . ?
C22 N2 C21 107.7(3) . . ?
C38 N3 Co1 128.7(3) . . ?
C44 N3 Co1 126.0(3) . . ?
C44 N3 C38 104.9(3) . . ?
C43 N4 H4A 126.5 . . ?
C44 N4 H4A 126.5 . . ?
C44 N4 C43 107.0(3) . . ?
C2 C1 O2 117.3(5) . . ?
C2 C1 C6 124.9(5) . . ?
C6 C1 O2 117.4(5) . . ?
C1 C2 C3 117.7(7) . . ?
C1 C2 C10 120.6(5) . . ?
C3 C2 C10 121.3(6) . . ?
C2 C3 H3 120.9 . . ?
C4 C3 C2 118.1(7) . . ?
C4 C3 H3 120.9 . . ?
C3 C4 H4B 117.4 . . ?
C3 C4 C5 125.2(8) . . ?
C5 C4 H4B 117.4 . . ?
C4 C5 H5 120.1 . . ?
C4 C5 C6 119.8(7) . . ?
C6 C5 H5 120.1 . . ?
C1 C6 C5 114.1(6) . . ?
C1 C6 C7 120.8(5) . . ?
C5 C6 C7 124.9(6) . . ?
C6 C7 H7 107.9 . . ?
C6 C7 C8 109.9(5) . . ?
C6 C7 C9 113.6(7) . . ?
C8 C7 H7 107.9 . . ?
C8 C7 C9 109.4(6) . . ?
C9 C7 H7 107.9 . . ?
C7 C8 H8A 109.5 . . ?
C7 C8 H8B 109.5 . . ?
C7 C8 H8C 109.5 . . ?
H8A C8 H8B 109.5 . . ?
H8A C8 H8C 109.5 . . ?
H8B C8 H8C 109.5 . . ?
C7 C9 H9A 109.5 . . ?
C7 C9 H9B 109.5 . . ?
C7 C9 H9C 109.5 . . ?
H9A C9 H9B 109.5 . . ?
H9A C9 H9C 109.5 . . ?
H9B C9 H9C 109.5 . . ?
C2 C10 H10 107.7 . . ?
C2 C10 C11 108.8(5) . . ?
C2 C10 C12 115.5(7) . . ?
C11 C10 H10 107.7 . . ?
C12 C10 H10 107.7 . . ?
C12 C10 C11 109.2(6) . . ?
C10 C11 H11A 109.5 . . ?
C10 C11 H11B 109.5 . . ?
C10 C11 H11C 109.5 . . ?
H11A C11 H11B 109.5 . . ?
H11A C11 H11C 109.5 . . ?
H11B C11 H11C 109.5 . . ?
C10 C12 H12A 109.5 . . ?
C10 C12 H12B 109.5 . . ?
C10 C12 H12C 109.5 . . ?
H12A C12 H12B 109.5 . . ?
H12A C12 H12C 109.5 . . ?
H12B C12 H12C 109.5 . . ?
O4 C13 P1 102.8(2) . . ?
O4 C13 C14 111.0(3) . . ?
O4 C13 C15 106.2(3) . . ?
C14 C13 P1 113.3(3) . . ?
C14 C13 C15 111.6(4) . . ?
C15 C13 P1 111.3(3) . . ?
C13 C14 H14A 109.5 . . ?
C13 C14 H14B 109.5 . . ?
C13 C14 H14C 109.5 . . ?
H14A C14 H14B 109.5 . . ?
H14A C14 H14C 109.5 . . ?
H14B C14 H14C 109.5 . . ?
C13 C15 H15A 109.5 . . ?
C13 C15 H15B 109.5 . . ?
C13 C15 H15C 109.5 . . ?
H15A C15 H15B 109.5 . . ?
H15A C15 H15C 109.5 . . ?
H15B C15 H15C 109.5 . . ?
C17 C16 N1 130.6(4) . . ?
C17 C16 C21 120.1(4) . . ?
C21 C16 N1 109.3(4) . . ?
C16 C17 H17 121.1 . . ?
C18 C17 C16 117.9(4) . . ?
C18 C17 H17 121.1 . . ?
C17 C18 H18 119.4 . . ?
C17 C18 C19 121.2(5) . . ?
C19 C18 H18 119.4 . . ?
C18 C19 H19 119.1 . . ?
C20 C19 C18 121.7(4) . . ?
C20 C19 H19 119.1 . . ?
C19 C20 H20 121.7 . . ?
C19 C20 C21 116.6(4) . . ?
C21 C20 H20 121.7 . . ?
N2 C21 C16 105.4(4) . . ?
N2 C21 C20 132.1(4) . . ?
C20 C21 C16 122.5(4) . . ?
N1 C22 N2 112.7(4) . . ?
N1 C22 H22 123.6 . . ?
N2 C22 H22 123.6 . . ?
O8 C23 P2 106.3(3) . . ?
O8 C23 C24 111.1(4) . . ?
O8 C23 C25 105.1(3) . . ?
C24 C23 P2 110.6(3) . . ?
C24 C23 C25 111.7(4) . . ?
C25 C23 P2 111.8(3) . . ?
C23 C24 H24A 109.5 . . ?
C23 C24 H24B 109.5 . . ?
C23 C24 H24C 109.5 . . ?
H24A C24 H24B 109.5 . . ?
H24A C24 H24C 109.5 . . ?
H24B C24 H24C 109.5 . . ?
C23 C25 H25A 109.5 . . ?
C23 C25 H25B 109.5 . . ?
C23 C25 H25C 109.5 . . ?
H25A C25 H25B 109.5 . . ?
H25A C25 H25C 109.5 . . ?
H25B C25 H25C 109.5 . . ?
C27 C26 O6 117.4(4) . . ?
C31 C26 O6 119.3(4) . . ?
C31 C26 C27 123.2(4) . . ?
C26 C27 C35 120.6(4) . . ?
C28 C27 C26 117.3(4) . . ?
C28 C27 C35 122.1(4) . . ?
C27 C28 H28 119.5 . . ?
C27 C28 C29 121.1(5) . . ?
C29 C28 H28 119.5 . . ?
C28 C29 H29 120.0 . . ?
C30 C29 C28 120.0(5) . . ?
C30 C29 H29 120.0 . . ?
C29 C30 H30 119.0 . . ?
C29 C30 C31 122.0(4) . . ?
C31 C30 H30 119.0 . . ?
C26 C31 C32 123.9(4) . . ?
C30 C31 C26 116.4(4) . . ?
C30 C31 C32 119.6(4) . . ?
C31 C32 H32 108.0 . . ?
C31 C32 C33 111.3(4) . . ?
C31 C32 C34 111.3(4) . . ?
C33 C32 H32 108.0 . . ?
C33 C32 C34 110.1(4) . . ?
C34 C32 H32 108.0 . . ?
C32 C33 H33A 109.5 . . ?
C32 C33 H33B 109.5 . . ?
C32 C33 H33C 109.5 . . ?
H33A C33 H33B 109.5 . . ?
H33A C33 H33C 109.5 . . ?
H33B C33 H33C 109.5 . . ?
C32 C34 H34A 109.5 . . ?
C32 C34 H34B 109.5 . . ?
C32 C34 H34C 109.5 . . ?
H34A C34 H34B 109.5 . . ?
H34A C34 H34C 109.5 . . ?
H34B C34 H34C 109.5 . . ?
C27 C35 H35 107.3 . . ?
C27 C35 C36 113.4(5) . . ?
C27 C35 C37 111.0(4) . . ?
C36 C35 H35 107.3 . . ?
C36 C35 C37 110.1(5) . . ?
C37 C35 H35 107.3 . . ?
C35 C36 H36A 109.5 . . ?
C35 C36 H36B 109.5 . . ?
C35 C36 H36C 109.5 . . ?
H36A C36 H36B 109.5 . . ?
H36A C36 H36C 109.5 . . ?
H36B C36 H36C 109.5 . . ?
C35 C37 H37A 109.5 . . ?
C35 C37 H37B 109.5 . . ?
C35 C37 H37C 109.5 . . ?
H37A C37 H37B 109.5 . . ?
H37A C37 H37C 109.5 . . ?
H37B C37 H37C 109.5 . . ?
C39 C38 N3 130.9(4) . . ?
C39 C38 C43 120.3(4) . . ?
C43 C38 N3 108.7(4) . . ?
C38 C39 H39 121.5 . . ?
C40 C39 C38 117.1(4) . . ?
C40 C39 H39 121.5 . . ?
C39 C40 H40 119.0 . . ?
C39 C40 C41 122.1(5) . . ?
C41 C40 H40 119.0 . . ?
C40 C41 H41 119.3 . . ?
C42 C41 C40 121.4(5) . . ?
C42 C41 H41 119.3 . . ?
C41 C42 H42 121.8 . . ?
C41 C42 C43 116.4(4) . . ?
C43 C42 H42 121.8 . . ?
N4 C43 C38 105.5(4) . . ?
N4 C43 C42 131.7(4) . . ?
C42 C43 C38 122.7(4) . . ?
N3 C44 N4 113.8(4) . . ?
N3 C44 H44 123.1 . . ?
N4 C44 H44 123.1 . . ?

loop_
_geom_bond_atom_site_label_1
_geom_bond_atom_site_label_2
_geom_bond_distance
_geom_bond_site_symmetry_2
_geom_bond_publ_flag
Co1 O1 2.011(3) . ?
Co1 O4 2.327(3) . ?
Co1 O5 1.997(3) . ?
Co1 N1 2.086(3) . ?
Co1 N3 2.054(3) . ?
P1 O1 1.523(3) . ?
P1 O3 1.500(3) . ?
P1 O2 1.605(3) . ?
P1 C13 1.835(4) . ?
P2 O5 1.521(3) . ?
P2 O6 1.616(3) . ?
P2 O7 1.500(3) . ?
P2 C23 1.831(4) . ?
O2 C1 1.407(5) . ?
O4 H4 0.869(10) . ?
O4 C13 1.457(5) . ?
O8 H8 0.8400 . ?
O8 C23 1.451(5) . ?
O6 C26 1.411(5) . ?
N1 C16 1.401(5) . ?
N1 C22 1.329(5) . ?
N2 H2 0.8800 . ?
N2 C21 1.384(5) . ?
N2 C22 1.346(5) . ?
N3 C38 1.407(5) . ?
N3 C44 1.318(5) . ?
N4 H4A 0.8800 . ?
N4 C43 1.394(6) . ?
N4 C44 1.338(6) . ?
C1 C2 1.400(8) . ?
C1 C6 1.404(7) . ?
C2 C3 1.404(9) . ?
C2 C10 1.530(10) . ?
C3 H3 0.9500 . ?
C3 C4 1.341(10) . ?
C4 H4B 0.9500 . ?
C4 C5 1.369(10) . ?
C5 H5 0.9500 . ?
C5 C6 1.431(9) . ?
C6 C7 1.513(10) . ?
C7 H7 1.0000 . ?
C7 C8 1.532(10) . ?
C7 C9 1.535(10) . ?
C8 H8A 0.9800 . ?
C8 H8B 0.9800 . ?
C8 H8C 0.9800 . ?
C9 H9A 0.9800 . ?
C9 H9B 0.9800 . ?
C9 H9C 0.9800 . ?
C10 H10 1.0000 . ?
C10 C11 1.533(11) . ?
C10 C12 1.530(10) . ?
C11 H11A 0.9800 . ?
C11 H11B 0.9800 . ?
C11 H11C 0.9800 . ?
C12 H12A 0.9800 . ?
C12 H12B 0.9800 . ?
C12 H12C 0.9800 . ?
C13 C14 1.517(6) . ?
C13 C15 1.538(6) . ?
C14 H14A 0.9800 . ?
C14 H14B 0.9800 . ?
C14 H14C 0.9800 . ?
C15 H15A 0.9800 . ?
C15 H15B 0.9800 . ?
C15 H15C 0.9800 . ?
C16 C17 1.396(6) . ?
C16 C21 1.397(6) . ?
C17 H17 0.9500 . ?
C17 C18 1.381(7) . ?
C18 H18 0.9500 . ?
C18 C19 1.408(7) . ?
C19 H19 0.9500 . ?
C19 C20 1.375(7) . ?
C20 H20 0.9500 . ?
C20 C21 1.396(6) . ?
C22 H22 0.9500 . ?
C23 C24 1.526(6) . ?
C23 C25 1.533(6) . ?
C24 H24A 0.9800 . ?
C24 H24B 0.9800 . ?
C24 H24C 0.9800 . ?
C25 H25A 0.9800 . ?
C25 H25B 0.9800 . ?
C25 H25C 0.9800 . ?
C26 C27 1.410(6) . ?
C26 C31 1.402(6) . ?
C27 C28 1.386(7) . ?
C27 C35 1.524(7) . ?
C28 H28 0.9500 . ?
C28 C29 1.392(7) . ?
C29 H29 0.9500 . ?
C29 C30 1.378(7) . ?
C30 H30 0.9500 . ?
C30 C31 1.397(6) . ?
C31 C32 1.528(6) . ?
C32 H32 1.0000 . ?
C32 C33 1.538(6) . ?
C32 C34 1.543(6) . ?
C33 H33A 0.9800 . ?
C33 H33B 0.9800 . ?
C33 H33C 0.9800 . ?
C34 H34A 0.9800 . ?
C34 H34B 0.9800 . ?
C34 H34C 0.9800 . ?
C35 H35 1.0000 . ?
C35 C36 1.535(7) . ?
C35 C37 1.544(8) . ?
C36 H36A 0.9800 . ?
C36 H36B 0.9800 . ?
C36 H36C 0.9800 . ?
C37 H37A 0.9800 . ?
C37 H37B 0.9800 . ?
C37 H37C 0.9800 . ?
C38 C39 1.395(6) . ?
C38 C43 1.400(6) . ?
C39 H39 0.9500 . ?
C39 C40 1.382(6) . ?
C40 H40 0.9500 . ?
C40 C41 1.408(7) . ?
C41 H41 0.9500 . ?
C41 C42 1.375(7) . ?
C42 H42 0.9500 . ?
C42 C43 1.397(6) . ?
C44 H44 0.9500 . ?

loop_
_geom_hbond_atom_site_label_D
_geom_hbond_atom_site_label_H
_geom_hbond_atom_site_label_A
_geom_hbond_distance_DH
_geom_hbond_distance_HA
_geom_hbond_distance_DA
_geom_hbond_angle_DHA
_geom_hbond_site_symmetry_A
_geom_hbond_publ_flag
O4 H4 O7 0.869(10) 1.97(3) 2.592(4) 128(3) . yes
O8 H8 O3 0.84 2.02 2.826(4) 159.3 . yes
N2 H2 O8 0.88 2.00 2.802(5) 151.0 3_666 yes
N4 H4A O3 0.88 1.85 2.723(4) 169.9 1_545 yes

loop_
_geom_torsion_atom_site_label_1
_geom_torsion_atom_site_label_2
_geom_torsion_atom_site_label_3
_geom_torsion_atom_site_label_4
_geom_torsion
_geom_torsion_site_symmetry_1
_geom_torsion_site_symmetry_2
_geom_torsion_site_symmetry_3
_geom_torsion_site_symmetry_4
_geom_torsion_publ_flag
Co1 O4 C13 P1 -36.0(3) . . . . ?
Co1 O4 C13 C14 -157.5(3) . . . . ?
Co1 O4 C13 C15 81.1(3) . . . . ?
Co1 N1 C16 C17 -9.4(7) . . . . ?
Co1 N1 C16 C21 170.7(3) . . . . ?
Co1 N1 C22 N2 -171.4(3) . . . . ?
Co1 N3 C38 C39 5.0(6) . . . . ?
Co1 N3 C38 C43 -173.1(3) . . . . ?
Co1 N3 C44 N4 174.2(3) . . . . ?
P1 O2 C1 C2 91.0(5) . . . . ?
P1 O2 C1 C6 -95.4(4) . . . . ?
P2 O6 C26 C27 98.7(4) . . . . ?
P2 O6 C26 C31 -86.1(4) . . . . ?
O1 P1 O2 C1 -69.1(4) . . . . ?
O1 P1 C13 O4 45.9(3) . . . . ?
O1 P1 C13 C14 165.8(3) . . . . ?
O1 P1 C13 C15 -67.5(3) . . . . ?
O3 P1 O1 Co1 87.1(2) . . . . ?
O3 P1 O2 C1 59.8(4) . . . . ?
O3 P1 C13 O4 -79.6(3) . . . . ?
O3 P1 C13 C14 40.3(4) . . . . ?
O3 P1 C13 C15 167.1(3) . . . . ?
O2 P1 O1 Co1 -145.43(16) . . . . ?
O2 P1 C13 O4 161.2(2) . . . . ?
O2 P1 C13 C14 -78.9(3) . . . . ?
O2 P1 C13 C15 47.8(3) . . . . ?
O2 C1 C2 C3 177.6(4) . . . . ?
O2 C1 C2 C10 5.5(7) . . . . ?
O2 C1 C6 C5 -176.9(4) . . . . ?
O2 C1 C6 C7 -1.6(6) . . . . ?
O5 P2 O6 C26 -67.6(3) . . . . ?
O5 P2 C23 O8 57.7(3) . . . . ?
O5 P2 C23 C24 178.4(3) . . . . ?
O5 P2 C23 C25 -56.4(3) . . . . ?
O6 P2 O5 Co1 158.20(19) . . . . ?
O6 P2 C23 O8 172.4(3) . . . . ?
O6 P2 C23 C24 -66.9(3) . . . . ?
O6 P2 C23 C25 58.3(3) . . . . ?
O6 C26 C27 C28 177.0(4) . . . . ?
O6 C26 C27 C35 -0.5(6) . . . . ?
O6 C26 C31 C30 -177.1(4) . . . . ?
O6 C26 C31 C32 1.9(6) . . . . ?
O7 P2 O5 Co1 30.2(3) . . . . ?
O7 P2 O6 C26 62.1(3) . . . . ?
O7 P2 C23 O8 -70.1(3) . . . . ?
O7 P2 C23 C24 50.6(4) . . . . ?
O7 P2 C23 C25 175.8(3) . . . . ?
N1 C16 C17 C18 179.1(5) . . . . ?
N1 C16 C21 N2 0.8(5) . . . . ?
N1 C16 C21 C20 -178.2(4) . . . . ?
N3 C38 C39 C40 -177.4(4) . . . . ?
N3 C38 C43 N4 -0.7(4) . . . . ?
N3 C38 C43 C42 177.3(4) . . . . ?
C1 C2 C3 C4 -0.9(9) . . . . ?
C1 C2 C10 C11 77.8(6) . . . . ?
C1 C2 C10 C12 -159.0(5) . . . . ?
C1 C6 C7 C8 -71.2(6) . . . . ?
C1 C6 C7 C9 165.8(5) . . . . ?
C2 C1 C6 C5 -3.7(7) . . . . ?
C2 C1 C6 C7 171.5(5) . . . . ?
C2 C3 C4 C5 -3.2(11) . . . . ?
C3 C2 C10 C11 -94.1(7) . . . . ?
C3 C2 C10 C12 29.1(8) . . . . ?
C3 C4 C5 C6 3.9(12) . . . . ?
C4 C5 C6 C1 -0.4(9) . . . . ?
C4 C5 C6 C7 -175.4(6) . . . . ?
C5 C6 C7 C8 103.5(7) . . . . ?
C5 C6 C7 C9 -19.5(8) . . . . ?
C6 C1 C2 C3 4.5(8) . . . . ?
C6 C1 C2 C10 -167.7(5) . . . . ?
C10 C2 C3 C4 171.2(6) . . . . ?
C13 P1 O1 Co1 -37.4(2) . . . . ?
C13 P1 O2 C1 179.8(4) . . . . ?
C16 N1 C22 N2 0.5(5) . . . . ?
C16 C17 C18 C19 -0.1(8) . . . . ?
C17 C16 C21 N2 -179.0(4) . . . . ?
C17 C16 C21 C20 1.9(7) . . . . ?
C17 C18 C19 C20 0.5(9) . . . . ?
C18 C19 C20 C21 0.3(8) . . . . ?
C19 C20 C21 N2 179.8(5) . . . . ?
C19 C20 C21 C16 -1.5(7) . . . . ?
C21 N2 C22 N1 0.0(5) . . . . ?
C21 C16 C17 C18 -1.1(7) . . . . ?
C22 N1 C16 C17 179.0(5) . . . . ?
C22 N1 C16 C21 -0.8(5) . . . . ?
C22 N2 C21 C16 -0.5(5) . . . . ?
C22 N2 C21 C20 178.4(5) . . . . ?
C23 P2 O5 Co1 -94.6(3) . . . . ?
C23 P2 O6 C26 177.8(3) . . . . ?
C26 C27 C28 C29 -0.2(7) . . . . ?
C26 C27 C35 C36 -157.4(5) . . . . ?
C26 C27 C35 C37 78.0(6) . . . . ?
C26 C31 C32 C33 114.1(4) . . . . ?
C26 C31 C32 C34 -122.7(5) . . . . ?
C27 C26 C31 C30 -2.2(6) . . . . ?
C27 C26 C31 C32 176.8(4) . . . . ?
C27 C28 C29 C30 -1.1(7) . . . . ?
C28 C27 C35 C36 25.2(7) . . . . ?
C28 C27 C35 C37 -99.4(6) . . . . ?
C28 C29 C30 C31 0.8(7) . . . . ?
C29 C30 C31 C26 0.8(7) . . . . ?
C29 C30 C31 C32 -178.3(4) . . . . ?
C30 C31 C32 C33 -66.9(5) . . . . ?
C30 C31 C32 C34 56.3(5) . . . . ?
C31 C26 C27 C28 2.0(6) . . . . ?
C31 C26 C27 C35 -175.5(4) . . . . ?
C35 C27 C28 C29 177.2(4) . . . . ?
C38 N3 C44 N4 1.2(5) . . . . ?
C38 C39 C40 C41 0.3(7) . . . . ?
C39 C38 C43 N4 -179.0(4) . . . . ?
C39 C38 C43 C42 -1.0(7) . . . . ?
C39 C40 C41 C42 -0.6(8) . . . . ?
C40 C41 C42 C43 0.1(7) . . . . ?
C41 C42 C43 N4 178.1(5) . . . . ?
C41 C42 C43 C38 0.7(7) . . . . ?
C43 N4 C44 N3 -1.6(5) . . . . ?
C43 C38 C39 C40 0.5(6) . . . . ?
C44 N3 C38 C39 177.8(4) . . . . ?
C44 N3 C38 C43 -0.3(4) . . . . ?
C44 N4 C43 C38 1.3(5) . . . . ?
C44 N4 C43 C42 -176.4(5) . . . . ?
